data_8106207
loop_
_publ_author_name
'Wei, Xiao'
'Guang-Ming, Bao'
'Ting-Ting, Sun'
'Chun-Yan, Hu'
'Hou-Qun, Yuan'

_publ_section_title
;
 Crystal structure of 1,3,5,7-tetraazaadamantane-1,3-diium
 2,5-dicarboxyterephthalate, C16H18N4O8
;
_journal_issue 4
_journal_name_full 'Zeitschrift f\"ur Kristallographie - New Crystal Structures'
_journal_page_first 535
_journal_page_last 536
_journal_paper_doi 10.1515/ncrs-2017-0123
_journal_volume 233
_journal_year 2018
_chemical_formula_sum 'C16 H18 N4 O8'
_chemical_formula_weight 394.34
_space_group_crystal_system monoclinic
_space_group_IT_number 12
_space_group_name_Hall '-C 2y'
_space_group_name_H-M_alt 'C 1 2/m 1'
_atom_sites_solution_hydrogens mixed
_audit_creation_method SHELXL-2014/7
_cell_angle_alpha 90
_cell_angle_beta 116.97(3)
_cell_angle_gamma 90
_cell_formula_units_Z 4
_cell_length_a 14.517(4)
_cell_length_b 18.006(7)
_cell_length_c 6.916(3)
_cell_measurement_reflns_used 7548
_cell_measurement_temperature 272(2)
_cell_measurement_theta_max 28.39
_cell_measurement_theta_min 2.26
_cell_volume 1611.2(11)
_computing_cell_refinement 'Bruker SMART'
_computing_data_collection 'Bruker SMART'
_computing_data_reduction 'Bruker SAINT'
_computing_molecular_graphics 'Bruker SHELXTL'
_computing_publication_material 'Bruker SHELXTL'
_computing_structure_refinement 'SHELXL-2014/7 (Sheldrick, 2014)'
_computing_structure_solution 'Bruker SHELXTL'
_diffrn_ambient_temperature 272(2)
_diffrn_measured_fraction_theta_full 0.995
_diffrn_measured_fraction_theta_max 0.986
_diffrn_measurement_device_type CCD
_diffrn_radiation_type MoK\a
_diffrn_radiation_wavelength 0.71073
_diffrn_reflns_av_R_equivalents 0.0405
_diffrn_reflns_av_unetI/netI 0.0396
_diffrn_reflns_Laue_measured_fraction_full 0.995
_diffrn_reflns_Laue_measured_fraction_max 0.986
_diffrn_reflns_limit_h_max 19
_diffrn_reflns_limit_h_min -19
_diffrn_reflns_limit_k_max 24
_diffrn_reflns_limit_k_min -24
_diffrn_reflns_limit_l_max 9
_diffrn_reflns_limit_l_min -9
_diffrn_reflns_number 7546
_diffrn_reflns_point_group_measured_fraction_full 0.995
_diffrn_reflns_point_group_measured_fraction_max 0.986
_diffrn_reflns_theta_full 25.242
_diffrn_reflns_theta_max 28.396
_diffrn_reflns_theta_min 2.262
_exptl_absorpt_coefficient_mu 0.132
_exptl_absorpt_correction_type multi-scan
_exptl_absorpt_process_details sadabs
_exptl_crystal_colour colorless
_exptl_crystal_density_diffrn 1.626
_exptl_crystal_description Block
_exptl_crystal_F_000 824
_exptl_crystal_size_max 0.150
_exptl_crystal_size_mid 0.150
_exptl_crystal_size_min 0.100
_exptl_transmission_factor_max 0.864
_exptl_transmission_factor_min 0.864
_refine_diff_density_max 0.332
_refine_diff_density_min -0.244
_refine_diff_density_rms 0.049
_refine_ls_extinction_coef .
_refine_ls_extinction_method none
_refine_ls_goodness_of_fit_ref 1.027
_refine_ls_hydrogen_treatment mixed
_refine_ls_matrix_type full
_refine_ls_number_parameters 144
_refine_ls_number_reflns 2068
_refine_ls_number_restraints 10
_refine_ls_restrained_S_all 1.041
_refine_ls_R_factor_all 0.0850
_refine_ls_R_factor_gt 0.0497
_refine_ls_shift/su_max 0.000
_refine_ls_shift/su_mean 0.000
_refine_ls_structure_factor_coef Fsqd
_refine_ls_weighting_details 'w=1/[\s^2^(Fo^2^)+(0.0667P)^2^+0.9058P] where P=(Fo^2^+2Fc^2^)/3'
_refine_ls_weighting_scheme calc
_refine_ls_wR_factor_gt 0.1217
_refine_ls_wR_factor_ref 0.1387
_reflns_Friedel_coverage 0.000
_reflns_Friedel_fraction_full .
_reflns_Friedel_fraction_max .
_reflns_number_gt 1326
_reflns_number_total 2068
_reflns_threshold_expression 'I > 2\s(I)'
_cod_data_source_file suppl_ncrs-2017-0123_suppl.cif
_cod_data_source_block 2866
_cod_original_sg_symbol_H-M 'C 2/m'
_cod_database_code 8106207
_shelx_shelxl_version_number 2014/7
_shelx_space_group_comment
;
The symmetry employed for this shelxl refinement is uniquely defined
by the following loop, which should always be used as a source of
symmetry information in preference to the above space-group names.
They are only intended as comments.
;
_shelx_estimated_absorpt_t_min 0.980
_shelx_estimated_absorpt_t_max 0.987

loop_
_space_group_symop_operation_xyz
'x, y, z'
'-x, y, -z'
'x+1/2, y+1/2, z'
'-x+1/2, y+1/2, -z'
'-x, -y, -z'
'x, -y, z'
'-x+1/2, -y+1/2, -z'
'x+1/2, -y+1/2, z'

loop_
_atom_site_label
_atom_site_type_symbol
_atom_site_fract_x
_atom_site_fract_y
_atom_site_fract_z
_atom_site_U_iso_or_equiv
_atom_site_adp_type
_atom_site_occupancy
_atom_site_site_symmetry_order
_atom_site_calc_flag
_atom_site_refinement_flags_posn
_atom_site_refinement_flags_adp
_atom_site_refinement_flags_occupancy
_atom_site_disorder_assembly
_atom_site_disorder_group
H2O H 0.874(3) 0.0239(9) 0.976(9) 0.10(3) Uiso 0.5 1 d D . P . .
O1A O 0.8488(6) 0.0628(4) 1.0003(8) 0.083(3) Uani 0.5 1 d D . P A 1
O1B O 0.8873(6) 0.0694(3) 0.9735(9) 0.077(3) Uani 0.5 1 d D . P A 2
C1 C 0.80234(18) 0.09111(12) 0.8080(3) 0.0412(6) Uani 1 1 d D . . . .
C2 C 0.75693(14) 0.03864(10) 0.6152(3) 0.0277(4) Uani 1 1 d D . . . .
C3 C 0.71038(14) 0.07486(10) 0.4163(3) 0.0252(4) Uani 1 1 d . . . . .
H1 H 0.7098 0.1265 0.4167 0.030 Uiso 1 1 calc R U . . .
C4 C 0.66478(13) 0.03908(10) 0.2172(3) 0.0238(4) Uani 1 1 d . . . . .
C5 C 0.62023(15) 0.09157(11) 0.0252(3) 0.0286(4) Uani 1 1 d . . . . .
C6 C 0.5000 0.38010(16) 0.5000 0.0365(7) Uani 1 2 d S T P . .
H6 H 0.4656 0.4122 0.3765 0.044 Uiso 1 1 d R U . . .
C7 C 0.36991(16) 0.28844(13) 0.3321(3) 0.0398(5) Uani 1 1 d . . . . .
H7A H 0.3436 0.3207 0.2061 0.048 Uiso 1 1 d R U . . .
H7B H 0.3162 0.2572 0.3561 0.048 Uiso 1 1 d R U . . .
C8 C 0.47141(18) 0.28868(13) 0.7120(3) 0.0389(5) Uani 1 1 d . . . . .
H8A H 0.5069 0.3216 0.8423 0.047 Uiso 1 1 d R U . . .
H8B H 0.4214 0.2583 0.7378 0.047 Uiso 1 1 d R U . . .
C9 C 0.5000 0.19030(15) 0.5000 0.0332(7) Uani 1 2 d S T P . .
H9 H 0.4499 0.1606 0.5217 0.040 Uiso 1 1 d R U . . .
N1 N 0.42276(13) 0.33437(10) 0.5225(3) 0.0357(4) Uani 1 1 d . . . . .
N2 N 0.55084(13) 0.23931(9) 0.6922(2) 0.0327(4) Uani 1 1 d . . . . .
H2 H 0.5821 0.2104 0.8100 0.039 Uiso 1 1 d R U . . .
O2 O 0.77891(14) 0.15570(9) 0.7872(2) 0.0505(5) Uani 1 1 d D . . . .
O3 O 0.62778(12) 0.15884(8) 0.0596(2) 0.0398(4) Uani 1 1 d . . . . .
O4 O 0.57607(12) 0.06621(9) -0.1684(2) 0.0440(4) Uani 1 1 d . . . . .
H1O H 0.579(3) 0.014(3) -0.176(6) 0.053 Uiso 0.5 1 d . U P B -1

loop_
_atom_site_aniso_label
_atom_site_aniso_U_11
_atom_site_aniso_U_22
_atom_site_aniso_U_33
_atom_site_aniso_U_23
_atom_site_aniso_U_13
_atom_site_aniso_U_12
O1A 0.134(7) 0.045(3) 0.019(2) 0.0001(18) -0.011(3) -0.017(4)
O1B 0.104(5) 0.039(3) 0.033(3) -0.005(2) -0.019(3) -0.013(3)
C1 0.0566(14) 0.0338(12) 0.0234(10) -0.0042(8) 0.0094(10) -0.0063(10)
C2 0.0306(10) 0.0293(10) 0.0203(9) -0.0010(7) 0.0089(8) -0.0014(8)
C3 0.0294(10) 0.0233(9) 0.0213(8) -0.0004(7) 0.0100(7) 0.0000(8)
C4 0.0228(9) 0.0268(9) 0.0215(9) 0.0010(7) 0.0098(7) 0.0002(7)
C5 0.0306(10) 0.0292(10) 0.0243(9) 0.0041(7) 0.0110(8) 0.0009(8)
C6 0.0540(19) 0.0252(14) 0.0225(13) 0.000 0.0104(13) 0.000
C7 0.0299(11) 0.0424(12) 0.0368(11) 0.0050(9) 0.0061(9) 0.0019(9)
C8 0.0555(14) 0.0414(12) 0.0291(10) 0.0024(9) 0.0274(10) 0.0033(10)
C9 0.0443(17) 0.0255(14) 0.0224(13) 0.000 0.0088(12) 0.000
N1 0.0380(10) 0.0384(10) 0.0298(9) 0.0020(7) 0.0146(7) 0.0098(8)
N2 0.0441(10) 0.0273(9) 0.0163(7) 0.0031(6) 0.0048(7) 0.0039(7)
O2 0.0750(12) 0.0352(9) 0.0376(8) -0.0112(7) 0.0224(8) -0.0015(8)
O3 0.0570(10) 0.0282(8) 0.0256(7) 0.0060(6) 0.0113(7) 0.0038(7)
O4 0.0627(11) 0.0350(9) 0.0203(7) 0.0031(6) 0.0066(7) -0.0004(7)

loop_
_atom_type_symbol
_atom_type_description
_atom_type_scat_dispersion_real
_atom_type_scat_dispersion_imag
_atom_type_scat_source
C C 0.0033 0.0016 'International Tables Vol C Tables 4.2.6.8 and 6.1.1.4'
H H 0.0000 0.0000 'International Tables Vol C Tables 4.2.6.8 and 6.1.1.4'
N N 0.0061 0.0033 'International Tables Vol C Tables 4.2.6.8 and 6.1.1.4'
O O 0.0106 0.0060 'International Tables Vol C Tables 4.2.6.8 and 6.1.1.4'

loop_
_geom_angle_atom_site_label_1
_geom_angle_atom_site_label_2
_geom_angle_atom_site_label_3
_geom_angle
_geom_angle_site_symmetry_1
_geom_angle_site_symmetry_3
C1 O1A H2O 101(4) . .
C1 O1B H2O 100(4) . .
O2 C1 O1A 119.5(4) . .
O2 C1 O1B 119.9(3) . .
O2 C1 C2 120.66(18) . .
O1A C1 C2 118.3(3) . .
O1B C1 C2 116.4(3) . .
C3 C2 C2 117.98(11) . 6
C3 C2 C1 113.56(17) . .
C2 C2 C1 128.46(11) 6 .
C4 C3 C2 124.33(18) . .
C4 C3 H1 117.8 . .
C2 C3 H1 117.8 . .
C3 C4 C4 117.69(10) . 6
C3 C4 C5 113.72(16) . .
C4 C4 C5 128.59(10) 6 .
O3 C5 O4 120.86(17) . .
O3 C5 C4 118.68(17) . .
O4 C5 C4 120.47(18) . .
N1 C6 N1 111.1(2) 2_656 .
N1 C6 H6 111.1 2_656 .
N1 C6 H6 108.7 . .
N1 C7 N2 108.54(16) . 2_656
N1 C7 H7A 107.8 . .
N2 C7 H7A 105.0 2_656 .
N1 C7 H7B 107.0 . .
N2 C7 H7B 111.4 2_656 .
H7A C7 H7B 116.9 . .
N1 C8 N2 109.57(15) . .
N1 C8 H8A 108.8 . .
N2 C8 H8A 109.1 . .
N1 C8 H8B 112.7 . .
N2 C8 H8B 110.2 . .
H8A C8 H8B 106.5 . .
N2 C9 N2 107.0(2) . 2_656
N2 C9 H9 107.1 . .
N2 C9 H9 111.4 2_656 .
C8 N1 C7 110.03(18) . .
C8 N1 C6 109.79(15) . .
C7 N1 C6 110.04(15) . .
C9 N2 C8 109.95(14) . .
C9 N2 C7 109.94(14) . 2_656
C8 N2 C7 108.34(17) . 2_656
C9 N2 H2 108.0 . .
C8 N2 H2 110.6 . .
C7 N2 H2 110.0 2_656 .
C5 O4 H1O 114(2) . .

loop_
_geom_bond_atom_site_label_1
_geom_bond_atom_site_label_2
_geom_bond_distance
_geom_bond_site_symmetry_2
O1A C1 1.292(5) .
O1A H2O 0.844(15) .
O1B C1 1.305(5) .
O1B H2O 0.844(15) .
C1 O2 1.202(3) .
C1 C2 1.519(3) .
C2 C3 1.390(2) .
C2 C2 1.391(4) 6
C3 C4 1.387(2) .
C3 H1 0.9300 .
C4 C4 1.407(4) 6
C4 C5 1.515(3) .
C5 O3 1.230(2) .
C5 O4 1.278(2) .
C6 N1 1.455(2) 2_656
C6 N1 1.455(2) .
C6 H6 0.9629 .
C7 N1 1.446(3) .
C7 N2 1.520(3) 2_656
C7 H7A 0.9698 .
C7 H7B 1.0337 .
C8 N1 1.433(3) .
C8 N2 1.510(3) .
C8 H8A 1.0042 .
C8 H8B 0.9883 .
C9 N2 1.483(2) .
C9 N2 1.483(2) 2_656
C9 H9 0.9682 .
N2 C7 1.520(3) 2_656
N2 H2 0.8974 .
O4 H1O 0.94(6) .

loop_
_geom_hbond_atom_site_label_D
_geom_hbond_atom_site_label_H
_geom_hbond_atom_site_label_A
_geom_hbond_distance_DH
_geom_hbond_distance_HA
_geom_hbond_distance_DA
_geom_hbond_angle_DHA
_geom_hbond_site_symmetry_A
N2 H2 O3 0.90 1.80 2.689(2) 169.8 1_556
N2 H2 O4 0.90 2.60 3.234(3) 127.9 1_556
O4 H1O O4 0.94(6) 1.45(6) 2.384(3) 172(4) 6

loop_
_geom_torsion_atom_site_label_1
_geom_torsion_atom_site_label_2
_geom_torsion_atom_site_label_3
_geom_torsion_atom_site_label_4
_geom_torsion
_geom_torsion_site_symmetry_1
_geom_torsion_site_symmetry_2
_geom_torsion_site_symmetry_3
_geom_torsion_site_symmetry_4
O2 C1 C2 C3 15.3(3) . . . .
O1A C1 C2 C3 -179.0(5) . . . .
O1B C1 C2 C3 -145.0(5) . . . .
O2 C1 C2 C2 -164.95(16) . . . 6
O1A C1 C2 C2 0.8(5) . . . 6
O1B C1 C2 C2 34.8(5) . . . 6
C2 C2 C3 C4 -0.7(2) 6 . . .
C1 C2 C3 C4 179.11(18) . . . .
C2 C3 C4 C4 0.7(2) . . . 6
C2 C3 C4 C5 -179.63(17) . . . .
C3 C4 C5 O3 0.1(3) . . . .
C4 C4 C5 O3 179.67(13) 6 . . .
C3 C4 C5 O4 179.82(18) . . . .
C4 C4 C5 O4 -0.6(2) 6 . . .
N2 C8 N1 C7 61.5(2) . . . .
N2 C8 N1 C6 -59.7(2) . . . .
N2 C7 N1 C8 -61.4(2) 2_656 . . .
N2 C7 N1 C6 59.6(2) 2_656 . . .
N1 C6 N1 C8 60.46(13) 2_656 . . .
N1 C6 N1 C7 -60.78(13) 2_656 . . .
N2 C9 N2 C8 59.32(12) 2_656 . . .
N2 C9 N2 C7 -59.88(12) 2_656 . . 2_656
N1 C8 N2 C9 -60.9(2) . . . .
N1 C8 N2 C7 59.3(2) . . . 2_656
